data_4323496
loop_
_publ_author_name
'Matthew D. Butts'
'Jeffrey C. Bryan'
'Xiao-Liang Luo'
'Gregory J. Kubas'

_publ_section_title
;
 Comparison of H-H versus Si-H \s-Bond Coordination and Activation on 16e
 Metal Fragments. Organosilane, N2, and Ethylene Addition to the Agostic
 Complex W(CO)3(PR3)2 and Dynamic NMR Behavior of the Latter
;
_journal_name_full 'Inorganic Chemistry'
_journal_page_first 3341
_journal_page_last 3353
_journal_paper_doi 10.1021/ic960870a
_journal_volume 36
_journal_year 1997
_chemical_formula_moiety 'C49 H92 N2 O6 P4 W2'
_chemical_formula_sum 'C49 H92 N2 O6 P4 W2'
_chemical_formula_weight 1296.83
_chemical_name_systematic
;
 ?
;
_space_group_IT_number 2
_symmetry_cell_setting triclinic
_symmetry_space_group_name_Hall '-P 1'
_symmetry_space_group_name_H-M 'P -1'
_atom_sites_solution_hydrogens geom
_atom_sites_solution_primary direct
_atom_sites_solution_secondary difmap
_audit_creation_method SHELXL
_cell_angle_alpha 70.80(2)
_cell_angle_beta 84.90(2)
_cell_angle_gamma 71.64(2)
_cell_formula_units_Z 2
_cell_length_a 13.676(3)
_cell_length_b 13.833(2)
_cell_length_c 16.447(4)
_cell_measurement_reflns_used 25
_cell_measurement_temperature 173(2)
_cell_measurement_theta_max 12.8
_cell_measurement_theta_min 8.0
_cell_volume 2788.4(11)
_computing_cell_refinement 'CAD4 V.5 (Enraf-Nonius)'
_computing_data_collection 'CAD4 V.5 (Enraf-Nonius)'
_computing_data_reduction XCAD4
_computing_molecular_graphics 'SHELXTL (Siemens)'
_computing_publication_material 'SHELXTL (Siemens)'
_computing_structure_refinement 'SHELXL-93 (Sheldrick, 1993)'
_computing_structure_solution 'SHELXS-86 (Sheldrick, 1990)'
_diffrn_ambient_temperature 173(2)
_diffrn_measurement_device 'Enraf-Nonius CAD4'
_diffrn_measurement_method omega
_diffrn_radiation_monochromator graphite
_diffrn_radiation_source 'fine-focus sealed tube'
_diffrn_radiation_type MoK\a
_diffrn_radiation_wavelength 0.71073
_diffrn_reflns_av_R_equivalents 0.0304
_diffrn_reflns_av_sigmaI/netI 0.0502
_diffrn_reflns_limit_h_max 16
_diffrn_reflns_limit_h_min -1
_diffrn_reflns_limit_k_max 17
_diffrn_reflns_limit_k_min -16
_diffrn_reflns_limit_l_max 20
_diffrn_reflns_limit_l_min -20
_diffrn_reflns_number 11480
_diffrn_reflns_theta_max 25.97
_diffrn_reflns_theta_min 2.00
_diffrn_standards_decay_% 5
_diffrn_standards_interval_time 120
_diffrn_standards_number 3
_exptl_absorpt_coefficient_mu 4.282
_exptl_absorpt_correction_T_max 0.474
_exptl_absorpt_correction_T_min 0.327
_exptl_absorpt_correction_type semi-empirical
_exptl_crystal_colour orange
_exptl_crystal_density_diffrn 1.545
_exptl_crystal_description cube
_exptl_crystal_F_000 1312
_exptl_crystal_size_max 0.30
_exptl_crystal_size_mid 0.24
_exptl_crystal_size_min 0.21
_refine_diff_density_max 1.284
_refine_diff_density_min -1.784
_refine_diff_density_rms 0.146
_refine_ls_extinction_method none
_refine_ls_goodness_of_fit_all 1.023
_refine_ls_goodness_of_fit_obs 1.061
_refine_ls_hydrogen_treatment noref
_refine_ls_matrix_type full
_refine_ls_number_parameters 593
_refine_ls_number_reflns 10918
_refine_ls_number_restraints 0
_refine_ls_restrained_S_all 1.024
_refine_ls_restrained_S_obs 1.061
_refine_ls_R_factor_all 0.0497
_refine_ls_R_factor_obs 0.0303
_refine_ls_shift/esd_max -0.001
_refine_ls_shift/esd_mean 0.000
_refine_ls_structure_factor_coef Fsqd
_refine_ls_weighting_details 'w=1/[\s^2^(Fo^2^)+(0.0389P)^2^+0.3015P] where P=(Fo^2^+2Fc^2^)/3'
_refine_ls_weighting_scheme calc
_refine_ls_wR_factor_all 0.0794
_refine_ls_wR_factor_obs 0.0729
_reflns_number_observed 8704
_reflns_number_total 10919
_reflns_observed_criterion >2sigma(I)
_cod_data_source_file ic960870a_1.cif
_cod_data_source_block wsil2
_cod_depositor_comments
;
The following automatic conversions were performed:

'_refine_ls_weighting_scheme' value 'calc
w=1/[\s^2^(Fo^2^)+(0.0389P)^2^+0.3015P] where P=(Fo^2^+2Fc^2^)/3' was
changed to 'calc'. New tag '_refine_ls_weighting_details' was
created. The value of the new tag was set to
'w=1/[\s^2^(Fo^2^)+(0.0389P)^2^+0.3015P] where P=(Fo^2^+2Fc^2^)/3'.

Automatic conversion script
Id: cif_fix_values 3143 2015-03-26 13:38:13Z robertas 
;
_cod_original_cell_volume 2788.4(10)
_cod_database_code 4323496

loop_
_symmetry_equiv_pos_as_xyz
'x, y, z'
'-x, -y, -z'

loop_
_atom_site_aniso_label
_atom_site_aniso_U_11
_atom_site_aniso_U_22
_atom_site_aniso_U_33
_atom_site_aniso_U_23
_atom_site_aniso_U_13
_atom_site_aniso_U_12
W1 0.00945(10) 0.01020(10) 0.01226(10) -0.00561(7) 0.00071(7) -0.00259(7)
W2 0.01018(10) 0.00956(10) 0.01093(10) -0.00567(7) 0.00148(7) -0.00243(7)
P1 0.0100(6) 0.0143(6) 0.0138(6) -0.0063(5) -0.0002(5) -0.0036(5)
P2 0.0119(6) 0.0118(6) 0.0147(6) -0.0068(5) -0.0010(5) -0.0008(5)
P3 0.0140(6) 0.0110(6) 0.0145(6) -0.0073(5) 0.0036(5) -0.0023(5)
P4 0.0102(6) 0.0141(6) 0.0158(6) -0.0076(5) 0.0022(5) -0.0037(5)
N1 0.010(2) 0.013(2) 0.013(2) -0.006(2) 0.001(2) 0.000(2)
N2 0.009(2) 0.013(2) 0.012(2) -0.005(2) 0.0022(15) 0.000(2)
C1 0.015(2) 0.018(3) 0.022(3) -0.014(2) -0.003(2) -0.001(2)
O1 0.023(2) 0.049(3) 0.021(2) -0.023(2) 0.002(2) -0.011(2)
C2 0.017(2) 0.011(2) 0.022(3) -0.004(2) -0.002(2) -0.004(2)
O2 0.040(2) 0.019(2) 0.040(2) -0.003(2) -0.007(2) -0.015(2)
C3 0.011(2) 0.015(2) 0.021(3) -0.008(2) -0.002(2) 0.000(2)
O3 0.023(2) 0.032(2) 0.020(2) -0.014(2) 0.006(2) -0.003(2)
C4 0.013(2) 0.015(2) 0.017(3) -0.006(2) 0.002(2) -0.002(2)
O4 0.028(2) 0.033(2) 0.018(2) -0.004(2) -0.001(2) 0.004(2)
C5 0.025(3) 0.017(3) 0.017(3) -0.010(2) 0.005(2) -0.009(2)
O5 0.049(3) 0.029(2) 0.034(2) -0.018(2) 0.011(2) -0.026(2)
C6 0.016(2) 0.019(3) 0.019(3) -0.006(2) 0.002(2) -0.005(2)
O6 0.030(2) 0.043(3) 0.018(2) -0.010(2) -0.006(2) 0.001(2)
C10 0.015(2) 0.028(3) 0.017(3) -0.008(2) 0.001(2) -0.005(2)
C11 0.018(3) 0.037(3) 0.024(3) -0.010(3) 0.008(2) -0.013(2)
C12 0.017(3) 0.028(3) 0.023(3) -0.016(2) 0.002(2) 0.002(2)
C13 0.016(2) 0.015(2) 0.019(2) -0.007(2) -0.002(2) -0.004(2)
C14 0.022(3) 0.030(3) 0.015(3) -0.003(2) -0.002(2) -0.014(2)
C15 0.017(3) 0.023(3) 0.035(3) -0.003(2) -0.004(2) -0.003(2)
C16 0.016(2) 0.017(3) 0.021(3) -0.010(2) -0.002(2) -0.008(2)
C17 0.021(3) 0.024(3) 0.028(3) -0.012(2) -0.002(2) -0.007(2)
C18 0.022(3) 0.030(3) 0.028(3) -0.016(3) -0.007(2) -0.006(2)
C20 0.019(3) 0.014(2) 0.021(3) -0.008(2) -0.005(2) -0.001(2)
C21 0.023(3) 0.031(3) 0.034(3) -0.027(3) -0.009(2) 0.003(2)
C22 0.019(3) 0.021(3) 0.022(3) -0.009(2) -0.006(2) -0.001(2)
C23 0.018(3) 0.015(2) 0.024(3) -0.012(2) 0.001(2) 0.000(2)
C24 0.014(2) 0.028(3) 0.021(3) -0.014(2) 0.005(2) -0.003(2)
C25 0.030(3) 0.024(3) 0.036(3) -0.022(3) 0.007(3) -0.005(2)
C26 0.022(3) 0.010(2) 0.022(3) -0.001(2) -0.001(2) -0.002(2)
C27 0.033(3) 0.027(3) 0.022(3) 0.002(2) 0.004(2) -0.004(3)
C28 0.039(3) 0.019(3) 0.026(3) 0.001(2) -0.009(3) 0.002(3)
C30 0.024(3) 0.015(2) 0.019(3) -0.010(2) 0.009(2) -0.008(2)
C31 0.033(3) 0.030(3) 0.023(3) -0.017(2) -0.001(2) -0.012(3)
C32 0.035(3) 0.018(3) 0.022(3) -0.011(2) 0.008(2) -0.006(2)
C33 0.021(3) 0.012(2) 0.022(3) -0.008(2) 0.004(2) 0.000(2)
C34 0.016(3) 0.022(3) 0.032(3) -0.013(2) -0.001(2) 0.002(2)
C35 0.027(3) 0.014(3) 0.029(3) -0.004(2) -0.005(2) 0.004(2)
C36 0.018(2) 0.015(2) 0.022(3) -0.011(2) 0.011(2) -0.008(2)
C37 0.021(3) 0.029(3) 0.039(3) -0.020(3) 0.013(2) -0.009(2)
C38 0.033(3) 0.021(3) 0.024(3) -0.003(2) 0.007(2) -0.008(2)
C40 0.014(2) 0.021(3) 0.022(3) -0.009(2) 0.004(2) -0.005(2)
C41 0.020(3) 0.026(3) 0.024(3) -0.007(2) -0.004(2) -0.006(2)
C42 0.014(3) 0.033(3) 0.039(3) -0.015(3) -0.005(2) -0.008(2)
C43 0.015(2) 0.021(3) 0.014(2) -0.004(2) 0.003(2) -0.008(2)
C44 0.029(3) 0.035(3) 0.017(3) -0.009(2) 0.005(2) -0.018(3)
C45 0.017(3) 0.032(3) 0.029(3) -0.003(3) 0.010(2) -0.011(2)
C46 0.017(2) 0.016(2) 0.018(2) -0.010(2) 0.007(2) -0.005(2)
C47 0.018(3) 0.030(3) 0.040(3) -0.027(3) 0.006(2) -0.005(2)
C48 0.020(3) 0.021(3) 0.029(3) -0.017(2) 0.004(2) -0.008(2)
C50 0.015(3) 0.033(3) 0.048(4) -0.016(3) -0.006(3) 0.004(2)
C51 0.024(3) 0.039(4) 0.032(3) -0.018(3) -0.005(3) 0.004(3)
C52 0.028(3) 0.037(4) 0.053(4) -0.011(3) 0.008(3) -0.010(3)
C53 0.028(3) 0.044(4) 0.070(5) -0.036(4) 0.013(3) -0.016(3)
C54 0.032(4) 0.059(5) 0.045(4) -0.036(4) 0.004(3) -0.004(3)
C55 0.033(4) 0.041(4) 0.037(4) -0.012(3) -0.007(3) 0.004(3)
C56 0.035(4) 0.034(4) 0.071(5) -0.018(4) -0.015(3) -0.004(3)

loop_
_atom_site_label
_atom_site_type_symbol
_atom_site_fract_x
_atom_site_fract_y
_atom_site_fract_z
_atom_site_U_iso_or_equiv
_atom_site_thermal_displace_type
_atom_site_occupancy
_atom_site_calc_flag
_atom_site_refinement_flags
_atom_site_disorder_group
W1 W 0.193844(13) 0.459825(14) 0.273997(11) 0.01024(6) Uani 1 d . .
W2 W 0.310462(13) 0.812921(14) 0.214402(11) 0.00983(6) Uani 1 d . .
P1 P 0.02214(9) 0.56000(10) 0.19984(8) 0.0122(2) Uani 1 d . .
P2 P 0.36306(9) 0.34038(10) 0.34764(8) 0.0127(2) Uani 1 d . .
P3 P 0.15628(9) 0.89550(10) 0.29272(8) 0.0129(2) Uani 1 d . .
P4 P 0.47331(9) 0.74525(10) 0.13963(8) 0.0127(2) Uani 1 d . .
N1 N 0.2400(3) 0.5997(3) 0.2452(2) 0.0126(8) Uani 1 d . .
N2 N 0.2638(3) 0.6748(3) 0.2332(2) 0.0118(8) Uani 1 d . .
C1 C 0.2389(4) 0.4423(4) 0.1580(3) 0.0170(10) Uani 1 d . .
O1 O 0.2579(3) 0.4346(3) 0.0904(2) 0.0283(9) Uani 1 d . .
C2 C 0.1565(4) 0.3261(4) 0.3090(3) 0.0174(10) Uani 1 d . .
O2 O 0.1371(3) 0.2457(3) 0.3319(3) 0.0327(10) Uani 1 d . .
C3 C 0.1391(4) 0.4838(4) 0.3867(3) 0.0160(10) Uani 1 d . .
O3 O 0.1077(3) 0.4967(3) 0.4508(2) 0.0251(8) Uani 1 d . .
C4 C 0.2369(4) 0.8877(4) 0.0991(3) 0.0155(10) Uani 1 d . .
O4 O 0.1968(3) 0.9298(3) 0.0323(2) 0.0301(9) Uani 1 d . .
C5 C 0.3548(4) 0.9395(4) 0.2010(3) 0.0182(11) Uani 1 d . .
O5 O 0.3811(3) 1.0134(3) 0.1936(3) 0.0326(10) Uani 1 d . .
C6 C 0.3850(4) 0.7379(4) 0.3284(3) 0.0179(11) Uani 1 d . .
O6 O 0.4286(3) 0.6984(3) 0.3937(2) 0.0329(10) Uani 1 d . .
C10 C -0.0918(4) 0.5790(4) 0.2704(3) 0.0202(11) Uani 1 d . .
H10 H -0.1549(4) 0.6092(4) 0.2328(3) 0.024 Uiso 1 calc R .
C11 C -0.0957(4) 0.4709(5) 0.3350(3) 0.0255(12) Uani 1 d . .
H11A H -0.0994(28) 0.4229(11) 0.3036(3) 0.038 Uiso 1 calc R .
H11B H -0.1566(16) 0.4827(6) 0.3709(16) 0.038 Uiso 1 calc R .
H11C H -0.0335(14) 0.4381(14) 0.3716(16) 0.038 Uiso 1 calc R .
C12 C -0.0947(4) 0.6586(4) 0.3174(3) 0.0232(12) Uani 1 d . .
H12A H -0.1039(27) 0.7301(7) 0.2754(4) 0.035 Uiso 1 calc R .
H12B H -0.0299(11) 0.6353(16) 0.3495(18) 0.035 Uiso 1 calc R .
H12C H -0.1523(17) 0.6612(21) 0.3575(17) 0.035 Uiso 1 calc R .
C13 C 0.0112(4) 0.7008(4) 0.1323(3) 0.0160(10) Uani 1 d . .
H13 H 0.0301(4) 0.7339(4) 0.1719(3) 0.019 Uiso 1 calc R .
C14 C 0.0918(4) 0.7057(4) 0.0617(3) 0.0221(12) Uani 1 d . .
H14A H 0.0938(19) 0.7798(7) 0.0362(16) 0.033 Uiso 1 calc R .
H14B H 0.0736(15) 0.6814(27) 0.0171(11) 0.033 Uiso 1 calc R .
H14C H 0.1596(6) 0.6590(22) 0.0866(5) 0.033 Uiso 1 calc R .
C15 C -0.0945(4) 0.7764(4) 0.0939(4) 0.0272(13) Uani 1 d . .
H15A H -0.0924(9) 0.8508(5) 0.0734(22) 0.041 Uiso 1 calc R .
H15B H -0.1471(6) 0.7694(23) 0.1381(7) 0.041 Uiso 1 calc R .
H15C H -0.1114(13) 0.7575(20) 0.0456(16) 0.041 Uiso 1 calc R .
C16 C -0.0156(4) 0.5044(4) 0.1211(3) 0.0164(10) Uani 1 d . .
H16 H 0.0166(4) 0.5344(4) 0.0653(3) 0.020 Uiso 1 calc R .
C17 C 0.0251(4) 0.3819(4) 0.1429(3) 0.0230(12) Uani 1 d . .
H17A H 0.1006(4) 0.3587(5) 0.1454(23) 0.035 Uiso 1 calc R .
H17B H 0.0021(23) 0.3608(5) 0.0984(12) 0.035 Uiso 1 calc R .
H17C H -0.0012(22) 0.3480(4) 0.1988(11) 0.035 Uiso 1 calc R .
C18 C -0.1322(4) 0.5391(4) 0.1017(4) 0.0250(12) Uani 1 d . .
H18A H -0.1433(4) 0.5178(26) 0.0529(15) 0.038 Uiso 1 calc R .
H18B H -0.1606(7) 0.6172(5) 0.0875(23) 0.038 Uiso 1 calc R .
H18C H -0.1668(6) 0.5042(23) 0.1524(9) 0.038 Uiso 1 calc R .
C20 C 0.4384(4) 0.4116(4) 0.3828(3) 0.0179(11) Uani 1 d . .
H20 H 0.4346(4) 0.4784(4) 0.3335(3) 0.021 Uiso 1 calc R .
C21 C 0.3867(4) 0.4494(5) 0.4580(4) 0.0275(13) Uani 1 d . .
H21A H 0.3130(7) 0.4851(27) 0.4451(11) 0.041 Uiso 1 calc R .
H21B H 0.4182(20) 0.5000(23) 0.4666(15) 0.041 Uiso 1 calc R .
H21C H 0.3958(25) 0.3874(6) 0.5104(6) 0.041 Uiso 1 calc R .
C22 C 0.5532(4) 0.3537(4) 0.4026(3) 0.0208(11) Uani 1 d . .
H22A H 0.5617(4) 0.2888(15) 0.4525(14) 0.031 Uiso 1 calc R .
H22B H 0.5852(6) 0.4014(10) 0.4153(21) 0.031 Uiso 1 calc R .
H22C H 0.5863(6) 0.3338(24) 0.3526(9) 0.031 Uiso 1 calc R .
C23 C 0.4580(4) 0.2683(4) 0.2829(3) 0.0188(11) Uani 1 d . .
H23 H 0.5198(4) 0.2225(4) 0.3208(3) 0.023 Uiso 1 calc R .
C24 C 0.4942(4) 0.3468(4) 0.2051(3) 0.0207(11) Uani 1 d . .
H24A H 0.5224(24) 0.3921(19) 0.2252(4) 0.031 Uiso 1 calc R .
H24B H 0.4357(7) 0.3923(19) 0.1659(11) 0.031 Uiso 1 calc R .
H24C H 0.5476(19) 0.3061(4) 0.1748(13) 0.031 Uiso 1 calc R .
C25 C 0.4181(4) 0.1934(4) 0.2534(4) 0.0280(13) Uani 1 d . .
H25A H 0.4066(27) 0.1362(18) 0.3038(4) 0.042 Uiso 1 calc R .
H25B H 0.4690(13) 0.1615(23) 0.2163(20) 0.042 Uiso 1 calc R .
H25C H 0.3530(15) 0.2344(7) 0.2213(21) 0.042 Uiso 1 calc R .
C26 C 0.3524(4) 0.2221(4) 0.4414(3) 0.0195(11) Uani 1 d . .
H26 H 0.3319(4) 0.1751(4) 0.4156(3) 0.023 Uiso 1 calc R .
C27 C 0.2672(4) 0.2476(5) 0.5054(4) 0.0314(14) Uani 1 d . .
H27A H 0.2818(16) 0.2952(25) 0.5324(18) 0.047 Uiso 1 calc R .
H27B H 0.2649(20) 0.1808(5) 0.5498(14) 0.047 Uiso 1 calc R .
H27C H 0.2007(6) 0.2832(28) 0.4748(6) 0.047 Uiso 1 calc R .
C28 C 0.4530(5) 0.1507(4) 0.4917(4) 0.0324(14) Uani 1 d . .
H28A H 0.4737(17) 0.1895(12) 0.5239(20) 0.049 Uiso 1 calc R .
H28B H 0.5072(9) 0.1323(26) 0.4513(4) 0.049 Uiso 1 calc R .
H28C H 0.4422(10) 0.0848(15) 0.5318(18) 0.049 Uiso 1 calc R .
C30 C 0.1812(4) 0.9784(4) 0.3546(3) 0.0180(11) Uani 1 d . .
H30 H 0.1870(4) 1.0455(4) 0.3097(3) 0.022 Uiso 1 calc R .
C31 C 0.2828(4) 0.9311(5) 0.4053(3) 0.0257(12) Uani 1 d . .
H31A H 0.2926(14) 0.9840(12) 0.4289(20) 0.039 Uiso 1 calc R .
H31B H 0.3398(5) 0.9129(27) 0.3670(6) 0.039 Uiso 1 calc R .
H31C H 0.2813(12) 0.8662(17) 0.4525(15) 0.039 Uiso 1 calc R .
C32 C 0.0931(4) 1.0167(4) 0.4116(3) 0.0250(12) Uani 1 d . .
H32A H 0.0275(5) 1.0427(26) 0.3800(9) 0.038 Uiso 1 calc R .
H32B H 0.1035(15) 1.0750(19) 0.4277(19) 0.038 Uiso 1 calc R .
H32C H 0.0918(17) 0.9568(8) 0.4637(11) 0.038 Uiso 1 calc R .
C33 C 0.0448(4) 0.9976(4) 0.2236(3) 0.0193(11) Uani 1 d . .
H33 H -0.0092(4) 1.0248(4) 0.2627(3) 0.023 Uiso 1 calc R .
C34 C -0.0026(4) 0.9468(4) 0.1738(4) 0.0243(12) Uani 1 d . .
H34A H -0.0329(24) 0.8946(21) 0.2143(4) 0.036 Uiso 1 calc R .
H34B H 0.0511(7) 0.9103(25) 0.1410(18) 0.036 Uiso 1 calc R .
H34C H -0.0562(19) 1.0030(5) 0.1341(17) 0.036 Uiso 1 calc R .
C35 C 0.0747(4) 1.0944(4) 0.1623(4) 0.0261(12) Uani 1 d . .
H35A H 0.0937(27) 1.1327(17) 0.1959(4) 0.039 Uiso 1 calc R .
H35B H 0.0160(10) 1.1428(15) 0.1242(16) 0.039 Uiso 1 calc R .
H35C H 0.1333(18) 1.0693(5) 0.1277(17) 0.039 Uiso 1 calc R .
C36 C 0.0952(4) 0.7972(4) 0.3667(3) 0.0168(10) Uani 1 d . .
H36 H 0.0915(4) 0.7496(4) 0.3334(3) 0.020 Uiso 1 calc R .
C37 C -0.0150(4) 0.8377(5) 0.3968(4) 0.0279(13) Uani 1 d . .
H37A H -0.0415(11) 0.7766(5) 0.4242(22) 0.042 Uiso 1 calc R .
H37B H -0.0590(7) 0.8876(24) 0.3471(5) 0.042 Uiso 1 calc R .
H37C H -0.0151(6) 0.8749(27) 0.4383(19) 0.042 Uiso 1 calc R .
C38 C 0.1648(4) 0.7221(4) 0.4452(3) 0.0275(13) Uani 1 d . .
H38A H 0.1382(17) 0.6617(16) 0.4751(14) 0.041 Uiso 1 calc R .
H38B H 0.1656(23) 0.7619(9) 0.4845(12) 0.041 Uiso 1 calc R .
H38C H 0.2350(8) 0.6947(24) 0.4260(4) 0.041 Uiso 1 calc R .
C40 C 0.5947(4) 0.6924(4) 0.2048(3) 0.0190(11) Uani 1 d . .
H40 H 0.6529(4) 0.6804(4) 0.1642(3) 0.023 Uiso 1 calc R .
C41 C 0.6057(4) 0.5834(4) 0.2748(3) 0.0234(12) Uani 1 d . .
H41A H 0.6135(28) 0.5282(7) 0.2475(3) 0.035 Uiso 1 calc R .
H41B H 0.5442(13) 0.5885(9) 0.3105(15) 0.035 Uiso 1 calc R .
H41C H 0.6666(16) 0.5641(14) 0.3109(15) 0.035 Uiso 1 calc R .
C42 C 0.6071(4) 0.7755(5) 0.2423(4) 0.0272(13) Uani 1 d . .
H42A H 0.6766(10) 0.7514(15) 0.2671(21) 0.041 Uiso 1 calc R .
H42B H 0.5561(19) 0.7839(22) 0.2872(17) 0.041 Uiso 1 calc R .
H42C H 0.5965(28) 0.8446(9) 0.1965(6) 0.041 Uiso 1 calc R .
C43 C 0.5067(4) 0.8493(4) 0.0455(3) 0.0167(10) Uani 1 d . .
H43 H 0.4856(4) 0.9165(4) 0.0617(3) 0.020 Uiso 1 calc R .
C44 C 0.4450(4) 0.8766(5) -0.0361(3) 0.0254(12) Uani 1 d . .
H44A H 0.3714(5) 0.8925(29) -0.0230(6) 0.038 Uiso 1 calc R .
H44B H 0.4665(20) 0.8153(12) -0.0581(13) 0.038 Uiso 1 calc R .
H44C H 0.4573(22) 0.9395(18) -0.0797(9) 0.038 Uiso 1 calc R .
C45 C 0.6218(4) 0.8302(5) 0.0218(4) 0.0278(13) Uani 1 d . .
H45A H 0.6293(5) 0.8916(14) -0.0267(16) 0.042 Uiso 1 calc R .
H45B H 0.6474(8) 0.7647(17) 0.0054(23) 0.042 Uiso 1 calc R .
H45C H 0.6616(6) 0.8224(29) 0.0715(8) 0.042 Uiso 1 calc R .
C46 C 0.4778(4) 0.6288(4) 0.1055(3) 0.0165(10) Uani 1 d . .
H46 H 0.4720(4) 0.5714(4) 0.1600(3) 0.020 Uiso 1 calc R .
C47 C 0.5769(4) 0.5781(5) 0.0645(4) 0.0264(12) Uani 1 d . .
H47A H 0.5752(13) 0.5096(14) 0.0604(21) 0.040 Uiso 1 calc R .
H47B H 0.6363(4) 0.5657(27) 0.1000(13) 0.040 Uiso 1 calc R .
H47C H 0.5827(14) 0.6267(13) 0.0067(10) 0.040 Uiso 1 calc R .
C48 C 0.3846(4) 0.6486(4) 0.0498(3) 0.0209(11) Uani 1 d . .
H48A H 0.3753(16) 0.5796(4) 0.0544(18) 0.031 Uiso 1 calc R .
H48B H 0.3965(12) 0.6858(25) -0.0104(5) 0.031 Uiso 1 calc R .
H48C H 0.3226(6) 0.6929(23) 0.0699(14) 0.031 Uiso 1 calc R .
C50 C 0.7422(4) 0.0813(5) 0.2476(4) 0.0336(14) Uani 1 d . .
C51 C 0.7585(4) 0.1574(5) 0.1741(4) 0.0330(14) Uani 1 d . .
H51 H 0.7507(4) 0.1506(5) 0.1196(4) 0.040 Uiso 1 calc R .
C52 C 0.7860(5) 0.2440(5) 0.1779(5) 0.041(2) Uani 1 d . .
H52 H 0.7969(5) 0.2959(5) 0.1262(5) 0.049 Uiso 1 calc R .
C53 C 0.7977(5) 0.2550(6) 0.2562(5) 0.042(2) Uani 1 d . .
H53 H 0.8155(5) 0.3148(6) 0.2593(5) 0.051 Uiso 1 calc R .
C54 C 0.7828(5) 0.1771(6) 0.3308(5) 0.043(2) Uani 1 d . .
H54 H 0.7925(5) 0.1828(6) 0.3853(5) 0.052 Uiso 1 calc R .
C55 C 0.7544(5) 0.0921(5) 0.3269(4) 0.041(2) Uani 1 d . .
H55 H 0.7430(5) 0.0405(5) 0.3785(4) 0.049 Uiso 1 calc R .
C56 C 0.7121(5) -0.0117(5) 0.2445(5) 0.047(2) Uani 1 d . .
H56A H 0.6383(9) 0.0009(18) 0.2558(31) 0.070 Uiso 1 calc R .
H56B H 0.7516(27) -0.0771(8) 0.2882(21) 0.070 Uiso 1 calc R .
H56C H 0.7266(34) -0.0201(24) 0.1873(11) 0.070 Uiso 1 calc R .

loop_
_atom_type_symbol
_atom_type_description
_atom_type_scat_dispersion_real
_atom_type_scat_dispersion_imag
_atom_type_scat_source
C C 0.0033 0.0016 'International Tables Vol C Tables 4.2.6.8 and 6.1.1.4'
H H 0.0000 0.0000 'International Tables Vol C Tables 4.2.6.8 and 6.1.1.4'
N N 0.0061 0.0033 'International Tables Vol C Tables 4.2.6.8 and 6.1.1.4'
O O 0.0106 0.0060 'International Tables Vol C Tables 4.2.6.8 and 6.1.1.4'
P P 0.1023 0.0942 'International Tables Vol C Tables 4.2.6.8 and 6.1.1.4'
W W -0.8490 6.8722 'International Tables Vol C Tables 4.2.6.8 and 6.1.1.4'

loop_
_geom_angle_atom_site_label_1
_geom_angle_atom_site_label_2
_geom_angle_atom_site_label_3
_geom_angle
_geom_angle_site_symmetry_1
_geom_angle_site_symmetry_3
_geom_angle_publ_flag
C2 W1 C1 90.8(2) . . ?
C2 W1 C3 89.5(2) . . ?
C1 W1 C3 176.1(2) . . ?
C2 W1 N1 175.7(2) . . ?
C1 W1 N1 92.1(2) . . ?
C3 W1 N1 87.8(2) . . ?
C2 W1 P1 89.78(14) . . ?
C1 W1 P1 83.75(14) . . ?
C3 W1 P1 92.36(13) . . ?
N1 W1 P1 93.70(11) . . ?
C2 W1 P2 84.16(14) . . ?
C1 W1 P2 94.14(14) . . ?
C3 W1 P2 89.76(13) . . ?
N1 W1 P2 92.46(11) . . ?
P1 W1 P2 173.56(4) . . ?
C5 W2 C6 90.2(2) . . ?
C5 W2 C4 89.8(2) . . ?
C6 W2 C4 179.4(2) . . ?
C5 W2 N2 178.1(2) . . ?
C6 W2 N2 88.0(2) . . ?
C4 W2 N2 92.0(2) . . ?
C5 W2 P4 86.72(15) . . ?
C6 W2 P4 89.91(14) . . ?
C4 W2 P4 89.50(14) . . ?
N2 W2 P4 93.84(10) . . ?
C5 W2 P3 86.99(15) . . ?
C6 W2 P3 88.10(15) . . ?
C4 W2 P3 92.49(14) . . ?
N2 W2 P3 92.39(10) . . ?
P4 W2 P3 173.39(4) . . ?
C10 P1 C13 102.1(2) . . ?
C10 P1 C16 103.9(2) . . ?
C13 P1 C16 102.2(2) . . ?
C10 P1 W1 116.6(2) . . ?
C13 P1 W1 113.5(2) . . ?
C16 P1 W1 116.6(2) . . ?
C23 P2 C20 102.5(2) . . ?
C23 P2 C26 99.3(2) . . ?
C20 P2 C26 108.7(2) . . ?
C23 P2 W1 116.2(2) . . ?
C20 P2 W1 114.5(2) . . ?
C26 P2 W1 114.1(2) . . ?
C36 P3 C33 102.5(2) . . ?
C36 P3 C30 108.1(2) . . ?
C33 P3 C30 99.6(2) . . ?
C36 P3 W2 114.3(2) . . ?
C33 P3 W2 116.2(2) . . ?
C30 P3 W2 114.6(2) . . ?
C46 P4 C40 101.4(2) . . ?
C46 P4 C43 108.5(2) . . ?
C40 P4 C43 100.1(2) . . ?
C46 P4 W2 114.0(2) . . ?
C40 P4 W2 116.1(2) . . ?
C43 P4 W2 115.0(2) . . ?
N2 N1 W1 177.1(4) . . ?
N1 N2 W2 178.3(3) . . ?
O1 C1 W1 175.5(4) . . ?
O2 C2 W1 177.6(4) . . ?
O3 C3 W1 179.4(4) . . ?
O4 C4 W2 178.5(4) . . ?
O5 C5 W2 179.6(4) . . ?
O6 C6 W2 177.4(4) . . ?
C12 C10 C11 110.6(4) . . ?
C12 C10 P1 112.3(4) . . ?
C11 C10 P1 110.9(4) . . ?
C14 C13 C15 109.5(4) . . ?
C14 C13 P1 112.0(3) . . ?
C15 C13 P1 118.9(4) . . ?
C17 C16 C18 107.5(4) . . ?
C17 C16 P1 115.4(3) . . ?
C18 C16 P1 115.4(3) . . ?
C21 C20 C22 110.2(4) . . ?
C21 C20 P2 111.2(4) . . ?
C22 C20 P2 117.2(3) . . ?
C25 C23 C24 110.4(4) . . ?
C25 C23 P2 112.9(4) . . ?
C24 C23 P2 111.6(3) . . ?
C27 C26 C28 109.0(4) . . ?
C27 C26 P2 115.4(3) . . ?
C28 C26 P2 115.9(4) . . ?
C31 C30 C32 109.8(4) . . ?
C31 C30 P3 115.8(3) . . ?
C32 C30 P3 115.2(4) . . ?
C34 C33 C35 111.0(4) . . ?
C34 C33 P3 111.2(3) . . ?
C35 C33 P3 112.0(4) . . ?
C37 C36 C38 109.3(4) . . ?
C37 C36 P3 119.3(4) . . ?
C38 C36 P3 111.9(3) . . ?
C42 C40 C41 111.7(4) . . ?
C42 C40 P4 111.1(3) . . ?
C41 C40 P4 113.4(3) . . ?
C44 C43 C45 108.2(4) . . ?
C44 C43 P4 113.6(3) . . ?
C45 C43 P4 117.5(4) . . ?
C47 C46 C48 109.5(4) . . ?
C47 C46 P4 117.5(4) . . ?
C48 C46 P4 113.6(3) . . ?
C51 C50 C55 118.7(6) . . ?
C51 C50 C56 121.8(6) . . ?
C55 C50 C56 119.5(6) . . ?
C50 C51 C52 121.2(6) . . ?
C53 C52 C51 120.1(6) . . ?
C52 C53 C54 118.8(6) . . ?
C55 C54 C53 121.0(6) . . ?
C54 C55 C50 120.2(7) . . ?

loop_
_geom_bond_atom_site_label_1
_geom_bond_atom_site_label_2
_geom_bond_distance
_geom_bond_site_symmetry_2
_geom_bond_publ_flag
W1 C2 1.965(5) . ?
W1 C1 2.019(5) . ?
W1 C3 2.027(5) . ?
W1 N1 2.117(4) . ?
W1 P1 2.5039(14) . ?
W1 P2 2.5152(14) . ?
W2 C5 1.968(5) . ?
W2 C6 2.007(5) . ?
W2 C4 2.018(5) . ?
W2 N2 2.121(4) . ?
W2 P4 2.5111(14) . ?
W2 P3 2.5255(14) . ?
P1 C10 1.861(5) . ?
P1 C13 1.863(5) . ?
P1 C16 1.887(5) . ?
P2 C23 1.858(5) . ?
P2 C20 1.867(5) . ?
P2 C26 1.878(5) . ?
P3 C36 1.864(5) . ?
P3 C33 1.872(5) . ?
P3 C30 1.882(5) . ?
P4 C46 1.854(5) . ?
P4 C40 1.864(5) . ?
P4 C43 1.871(5) . ?
N1 N2 1.136(6) . ?
C1 O1 1.151(6) . ?
C2 O2 1.158(6) . ?
C3 O3 1.149(6) . ?
C4 O4 1.155(6) . ?
C5 O5 1.153(6) . ?
C6 O6 1.152(6) . ?
C10 C12 1.529(7) . ?
C10 C11 1.537(7) . ?
C13 C14 1.528(7) . ?
C13 C15 1.536(7) . ?
C16 C17 1.533(7) . ?
C16 C18 1.544(7) . ?
C20 C21 1.529(7) . ?
C20 C22 1.530(6) . ?
C23 C25 1.530(7) . ?
C23 C24 1.541(7) . ?
C26 C27 1.535(7) . ?
C26 C28 1.536(7) . ?
C30 C31 1.526(7) . ?
C30 C32 1.527(7) . ?
C33 C34 1.531(7) . ?
C33 C35 1.536(7) . ?
C36 C37 1.533(7) . ?
C36 C38 1.538(7) . ?
C40 C42 1.530(7) . ?
C40 C41 1.538(7) . ?
C43 C44 1.524(7) . ?
C43 C45 1.548(7) . ?
C46 C47 1.527(6) . ?
C46 C48 1.538(7) . ?
C50 C51 1.372(9) . ?
C50 C55 1.390(9) . ?
C50 C56 1.485(9) . ?
C51 C52 1.385(9) . ?
C52 C53 1.374(9) . ?
C53 C54 1.390(10) . ?
C54 C55 1.371(10) . ?
